data_4502510
loop_
_publ_author_name
'Bai, Shi-Qiang'
'Leelasubcharoen, Somying'
'Chen, Xin'
'Koh, Lip Lin'
'Zuo, Jing-Lin'
'Hor, T. S. Andy'

_publ_section_title
;
 Crystallographic Elucidation of Chiral and Helical Cu(II) Polymers
 Assembled from a Heterodifunctional 1,2,3-Triazole Ligand&#x2020;
;
_journal_issue 4
_journal_name_full 'Crystal Growth &amp; Design'
_journal_page_first 1715
_journal_paper_doi 10.1021/cg901327m
_journal_volume 10
_journal_year 2010
_chemical_formula_sum 'C16 H17 Br2 Cu N7 O2'
_chemical_formula_weight 562.73
_chemical_name_systematic
; 
 ? 
;
_space_group_IT_number 14
_symmetry_cell_setting monoclinic
_symmetry_space_group_name_Hall '-P 2ybc'
_symmetry_space_group_name_H-M 'P 1 21/c 1'
_atom_sites_solution_hydrogens geom
_atom_sites_solution_primary direct
_atom_sites_solution_secondary difmap
_audit_creation_method SHELXL-97
_cell_angle_alpha 90.00
_cell_angle_beta 97.1130(10)
_cell_angle_gamma 90.00
_cell_formula_units_Z 4
_cell_length_a 16.1956(11)
_cell_length_b 8.0533(5)
_cell_length_c 14.7916(9)
_cell_measurement_reflns_used 6123
_cell_measurement_temperature 100(2)
_cell_measurement_theta_max 27.50
_cell_measurement_theta_min 2.53
_cell_volume 1914.4(2)
_computing_cell_refinement 'Bruker SMART'
_computing_data_collection 'Bruker SMART'
_computing_data_reduction 'Bruker SAINT'
_computing_molecular_graphics 'Bruker SHELXTL'
_computing_publication_material 'Bruker SHELXTL'
_computing_structure_refinement 'SHELXL-97 (Sheldrick, 1997)'
_computing_structure_solution 'SHELXS-97 (Sheldrick, 1990)'
_diffrn_ambient_temperature 100(2)
_diffrn_measured_fraction_theta_full 0.998
_diffrn_measured_fraction_theta_max 0.998
_diffrn_measurement_device_type 'CCD area detector'
_diffrn_measurement_method 'phi and omega scans'
_diffrn_radiation_monochromator graphite
_diffrn_radiation_source 'fine-focus sealed tube'
_diffrn_radiation_type MoK\a
_diffrn_radiation_wavelength 0.71073
_diffrn_reflns_av_R_equivalents 0.0430
_diffrn_reflns_av_sigmaI/netI 0.0538
_diffrn_reflns_limit_h_max 20
_diffrn_reflns_limit_h_min -15
_diffrn_reflns_limit_k_max 10
_diffrn_reflns_limit_k_min -9
_diffrn_reflns_limit_l_max 19
_diffrn_reflns_limit_l_min -18
_diffrn_reflns_number 13057
_diffrn_reflns_theta_full 27.50
_diffrn_reflns_theta_max 27.50
_diffrn_reflns_theta_min 2.53
_exptl_absorpt_coefficient_mu 5.344
_exptl_absorpt_correction_T_max 0.5216
_exptl_absorpt_correction_T_min 0.1030
_exptl_absorpt_correction_type multi-scan
_exptl_absorpt_process_details 'Sadabs, (Sheldrick 2001)'
_exptl_crystal_colour BLUE
_exptl_crystal_density_diffrn 1.952
_exptl_crystal_density_meas ?
_exptl_crystal_density_method 'not measured'
_exptl_crystal_description BLOCK
_exptl_crystal_F_000 1108
_exptl_crystal_size_max 0.48
_exptl_crystal_size_mid 0.20
_exptl_crystal_size_min 0.14
_refine_diff_density_max 2.084
_refine_diff_density_min -1.899
_refine_diff_density_rms 0.210
_refine_ls_extinction_method none
_refine_ls_goodness_of_fit_ref 1.009
_refine_ls_hydrogen_treatment constr
_refine_ls_matrix_type full
_refine_ls_number_parameters 255
_refine_ls_number_reflns 4393
_refine_ls_number_restraints 0
_refine_ls_restrained_S_all 1.009
_refine_ls_R_factor_all 0.0573
_refine_ls_R_factor_gt 0.0488
_refine_ls_shift/su_max 0.001
_refine_ls_shift/su_mean 0.000
_refine_ls_structure_factor_coef Fsqd
_refine_ls_weighting_details 'calc w=1/[\s^2^(Fo^2^)+(0.0952P)^2^+0.0000P] where P=(Fo^2^+2Fc^2^)/3'
_refine_ls_weighting_scheme calc
_refine_ls_wR_factor_gt 0.1245
_refine_ls_wR_factor_ref 0.1307
_reflns_number_gt 3737
_reflns_number_total 4393
_reflns_threshold_expression >2sigma(I)
_cod_data_source_file cg901327m_si_001.cif
_cod_data_source_block 9290a
_cod_depositor_comments
;
The following automatic conversions were performed:

'_symmetry_cell_setting' value 'Monoclinic' changed to 'monoclinic'
according to /home/saulius/struct/CIF-dictionaries/cif_core.dic
dictionary named 'cif_core.dic' version 2.4.2 from
2011-04-26.

'_exptl_absorpt_correction_type' value 'Multi-scan'
changed to 'multi-scan' according to
/home/saulius/struct/CIF-dictionaries/cif_core.dic dictionary named
'cif_core.dic' version 2.4.2 from 2011-04-26.

Automatic conversion script
Id: cif_fix_values 1715 2011-07-08 13:25:40Z adriana 

The following automatic conversions were performed:

'_exptl_crystal_density_meas' value 'not measured' was changed to '?'
- the value is perceived as not measured.

Automatic conversion script
Id: cif_fix_values 3008 2015-01-20 13:52:24Z robertas 
;
_cod_original_sg_symbol_H-M P2(1)/c
_cod_database_code 4502510

loop_
_symmetry_equiv_pos_as_xyz
'x, y, z'
'-x, y+1/2, -z+1/2'
'-x, -y, -z'
'x, -y-1/2, z-1/2'

loop_
_atom_site_label
_atom_site_type_symbol
_atom_site_fract_x
_atom_site_fract_y
_atom_site_fract_z
_atom_site_U_iso_or_equiv
_atom_site_adp_type
_atom_site_occupancy
_atom_site_symmetry_multiplicity
_atom_site_calc_flag
_atom_site_refinement_flags
Cu1 Cu 0.20592(3) 0.02376(5) 0.72324(3) 0.01586(14) Uani 1 1 d .
Br1 Br 0.21994(2) 0.30892(4) 0.78567(2) 0.02031(13) Uani 1 1 d .
Br2 Br 0.12278(3) -0.22214(5) 0.73369(2) 0.02514(14) Uani 1 1 d .
O1 O 0.54385(16) 0.2106(3) 0.59023(17) 0.0196(5) Uani 1 1 d .
N1 N 0.12379(18) 0.1079(4) 0.61891(19) 0.0179(6) Uani 1 1 d .
N2 N 0.28316(19) 0.0615(3) 0.54489(19) 0.0165(6) Uani 1 1 d .
N3 N 0.30626(19) 0.0532(4) 0.63566(19) 0.0167(6) Uani 1 1 d .
N4 N 0.37422(19) 0.1382(4) 0.65511(19) 0.0174(6) Uani 1 1 d .
N5 N 0.6136(2) 0.3075(3) 0.6002(2) 0.0176(6) Uani 1 1 d .
N6 N 0.6472(2) 0.3537(4) 0.6837(2) 0.0182(6) Uani 1 1 d .
N7 N 0.71533(19) 0.4349(3) 0.67342(19) 0.0167(6) Uani 1 1 d .
C1 C 0.0578(2) 0.1931(4) 0.6412(3) 0.0222(8) Uani 1 1 d .
H1 H 0.0516 0.2069 0.7038 0.027 Uiso 1 1 calc R
C2 C -0.0014(3) 0.2613(5) 0.5763(3) 0.0260(8) Uani 1 1 d .
H2 H -0.0471 0.3216 0.5943 0.031 Uiso 1 1 calc R
C3 C 0.0065(3) 0.2409(5) 0.4846(3) 0.0256(8) Uani 1 1 d .
H3 H -0.0329 0.2878 0.4388 0.031 Uiso 1 1 calc R
C4 C 0.0738(2) 0.1498(4) 0.4618(2) 0.0220(7) Uani 1 1 d .
H4 H 0.0805 0.1318 0.3996 0.026 Uiso 1 1 calc R
C5 C 0.1310(2) 0.0855(4) 0.5298(2) 0.0174(7) Uani 1 1 d .
C6 C 0.2045(2) -0.0148(4) 0.5068(2) 0.0180(7) Uani 1 1 d .
H6A H 0.2011 -0.1286 0.5314 0.022 Uiso 1 1 calc R
H6B H 0.2025 -0.0230 0.4398 0.022 Uiso 1 1 calc R
C7 C 0.3381(2) 0.1546(4) 0.5057(2) 0.0173(7) Uani 1 1 d .
H7 H 0.3366 0.1810 0.4429 0.021 Uiso 1 1 calc R
C8 C 0.3960(2) 0.2028(4) 0.5755(2) 0.0165(7) Uani 1 1 d .
C9 C 0.4689(2) 0.3149(4) 0.5743(2) 0.0183(7) Uani 1 1 d .
H9A H 0.4664 0.3719 0.5148 0.022 Uiso 1 1 calc R
H9B H 0.4693 0.4000 0.6227 0.022 Uiso 1 1 calc R
C10 C 0.6596(2) 0.3570(4) 0.5335(2) 0.0167(7) Uani 1 1 d .
C11 C 0.7262(2) 0.4383(4) 0.5821(2) 0.0158(7) Uani 1 1 d .
C12 C 0.7907(2) 0.5049(4) 0.5382(2) 0.0185(7) Uani 1 1 d .
H12 H 0.8374 0.5584 0.5709 0.022 Uiso 1 1 calc R
C13 C 0.7822(2) 0.4879(4) 0.4443(2) 0.0201(7) Uani 1 1 d .
H13 H 0.8242 0.5319 0.4117 0.024 Uiso 1 1 calc R
C14 C 0.7134(2) 0.4076(4) 0.3959(2) 0.0213(8) Uani 1 1 d .
H14 H 0.7102 0.4004 0.3315 0.026 Uiso 1 1 calc R
C15 C 0.6509(2) 0.3391(4) 0.4382(2) 0.0192(7) Uani 1 1 d .
H15 H 0.6048 0.2836 0.4055 0.023 Uiso 1 1 calc R
C1S C 0.4626(3) 0.3552(5) 0.8330(3) 0.0281(8) Uani 1 1 d .
H1S1 H 0.4781 0.4057 0.8930 0.042 Uiso 1 1 calc R
H1S2 H 0.4120 0.4086 0.8031 0.042 Uiso 1 1 calc R
H1S3 H 0.5079 0.3702 0.7956 0.042 Uiso 1 1 calc R
O1S O 0.4476(2) 0.1830(3) 0.84363(18) 0.0259(6) Uani 1 1 d .
H1S H 0.4215 0.1453 0.7953 0.039 Uiso 1 1 calc R

loop_
_atom_site_aniso_label
_atom_site_aniso_U_11
_atom_site_aniso_U_22
_atom_site_aniso_U_33
_atom_site_aniso_U_23
_atom_site_aniso_U_13
_atom_site_aniso_U_12
Cu1 0.0135(2) 0.0188(2) 0.0150(2) 0.00220(14) 0.00064(18) 0.00048(15)
Br1 0.0249(2) 0.0189(2) 0.0167(2) -0.00016(11) 0.00100(16) 0.00200(13)
Br2 0.0246(3) 0.0260(2) 0.0241(2) 0.00351(13) -0.00001(17) -0.00779(14)
O1 0.0111(13) 0.0173(12) 0.0297(14) 0.0008(9) 0.0002(11) -0.0018(9)
N1 0.0121(15) 0.0226(14) 0.0184(14) 0.0018(11) -0.0010(12) -0.0021(11)
N2 0.0162(15) 0.0183(13) 0.0152(13) 0.0005(10) 0.0022(12) -0.0027(11)
N3 0.0135(15) 0.0219(14) 0.0140(13) -0.0011(10) -0.0004(12) -0.0001(11)
N4 0.0142(15) 0.0205(14) 0.0180(14) 0.0003(11) 0.0040(12) 0.0003(11)
N5 0.0143(16) 0.0182(14) 0.0202(14) -0.0014(10) 0.0013(13) -0.0020(11)
N6 0.0150(16) 0.0208(14) 0.0180(14) -0.0009(11) -0.0008(12) -0.0002(11)
N7 0.0132(15) 0.0196(14) 0.0171(13) -0.0001(11) 0.0010(12) -0.0007(11)
C1 0.018(2) 0.0271(19) 0.0210(17) -0.0004(13) 0.0019(16) 0.0009(14)
C2 0.020(2) 0.0263(19) 0.032(2) 0.0001(15) 0.0042(17) 0.0057(15)
C3 0.021(2) 0.0263(19) 0.0281(19) 0.0090(15) -0.0037(17) -0.0004(15)
C4 0.020(2) 0.0244(18) 0.0203(17) 0.0040(13) -0.0014(15) -0.0059(14)
C5 0.0123(17) 0.0193(17) 0.0207(16) 0.0011(12) 0.0022(14) -0.0034(13)
C6 0.0174(19) 0.0184(16) 0.0177(16) -0.0007(12) -0.0002(14) -0.0028(13)
C7 0.0175(19) 0.0183(16) 0.0167(15) 0.0009(12) 0.0051(14) 0.0004(13)
C8 0.0161(19) 0.0183(16) 0.0156(15) 0.0012(11) 0.0041(14) 0.0005(13)
C9 0.0142(18) 0.0179(16) 0.0224(17) 0.0017(12) 0.0009(15) 0.0010(13)
C10 0.0165(18) 0.0140(15) 0.0199(16) -0.0001(12) 0.0039(14) 0.0009(12)
C11 0.0160(18) 0.0156(15) 0.0157(15) -0.0022(12) 0.0011(14) 0.0007(12)
C12 0.0171(19) 0.0172(15) 0.0209(17) 0.0013(12) 0.0011(15) -0.0016(13)
C13 0.020(2) 0.0186(16) 0.0223(17) -0.0001(13) 0.0062(15) -0.0012(14)
C14 0.025(2) 0.0213(17) 0.0177(16) -0.0014(13) 0.0037(15) 0.0028(14)
C15 0.0175(19) 0.0207(17) 0.0175(16) -0.0038(13) -0.0047(14) -0.0011(14)
C1S 0.029(2) 0.0218(19) 0.033(2) 0.0006(15) 0.0001(18) -0.0023(16)
O1S 0.0324(17) 0.0214(13) 0.0219(13) -0.0003(10) -0.0051(12) -0.0028(11)

loop_
_atom_type_symbol
_atom_type_description
_atom_type_scat_dispersion_real
_atom_type_scat_dispersion_imag
_atom_type_scat_source
C C 0.0033 0.0016 'International Tables Vol C Tables 4.2.6.8 and 6.1.1.4'
H H 0.0000 0.0000 'International Tables Vol C Tables 4.2.6.8 and 6.1.1.4'
N N 0.0061 0.0033 'International Tables Vol C Tables 4.2.6.8 and 6.1.1.4'
O O 0.0106 0.0060 'International Tables Vol C Tables 4.2.6.8 and 6.1.1.4'
Cu Cu 0.3201 1.2651 'International Tables Vol C Tables 4.2.6.8 and 6.1.1.4'
Br Br -0.2901 2.4595 'International Tables Vol C Tables 4.2.6.8 and 6.1.1.4'

loop_
_geom_angle_atom_site_label_1
_geom_angle_atom_site_label_2
_geom_angle_atom_site_label_3
_geom_angle
_geom_angle_site_symmetry_1
_geom_angle_site_symmetry_3
N7 Cu1 N1 178.27(12) 2_646 .
N7 Cu1 N3 92.34(11) 2_646 .
N1 Cu1 N3 88.78(11) . .
N7 Cu1 Br2 88.02(8) 2_646 .
N1 Cu1 Br2 90.25(8) . .
N3 Cu1 Br2 125.60(8) . .
N7 Cu1 Br1 91.52(8) 2_646 .
N1 Cu1 Br1 89.71(8) . .
N3 Cu1 Br1 94.53(8) . .
Br2 Cu1 Br1 139.86(2) . .
N5 O1 C9 110.3(2) . .
C1 N1 C5 118.4(3) . .
C1 N1 Cu1 116.8(2) . .
C5 N1 Cu1 124.8(2) . .
C7 N2 N3 109.8(3) . .
C7 N2 C6 131.1(3) . .
N3 N2 C6 118.9(3) . .
N4 N3 N2 108.5(3) . .
N4 N3 Cu1 126.2(2) . .
N2 N3 Cu1 117.0(2) . .
N3 N4 C8 108.1(3) . .
N6 N5 O1 119.6(3) . .
N6 N5 C10 112.9(3) . .
O1 N5 C10 127.3(3) . .
N7 N6 N5 106.5(3) . .
N6 N7 C11 109.5(3) . .
N6 N7 Cu1 123.9(2) . 2_656
C11 N7 Cu1 126.4(2) . 2_656
N1 C1 C2 122.4(3) . .
C1 C2 C3 119.4(4) . .
C2 C3 C4 118.1(4) . .
C5 C4 C3 119.7(3) . .
N1 C5 C4 122.0(3) . .
N1 C5 C6 117.2(3) . .
C4 C5 C6 120.8(3) . .
N2 C6 C5 111.2(3) . .
N2 C7 C8 105.1(3) . .
C7 C8 N4 108.4(3) . .
C7 C8 C9 129.5(3) . .
N4 C8 C9 121.9(3) . .
O1 C9 C8 106.9(3) . .
N5 C10 C11 102.8(3) . .
N5 C10 C15 134.2(3) . .
C11 C10 C15 123.0(3) . .
N7 C11 C10 108.2(3) . .
N7 C11 C12 130.7(3) . .
C10 C11 C12 121.1(3) . .
C13 C12 C11 116.1(3) . .
C12 C13 C14 122.0(3) . .
C15 C14 C13 122.5(3) . .
C14 C15 C10 115.3(3) . .

loop_
_geom_bond_atom_site_label_1
_geom_bond_atom_site_label_2
_geom_bond_distance
_geom_bond_site_symmetry_2
Cu1 N7 1.998(3) 2_646
Cu1 N1 2.025(3) .
Cu1 N3 2.213(3) .
Cu1 Br2 2.4105(6) .
Cu1 Br1 2.4751(5) .
O1 N5 1.366(4) .
O1 C9 1.472(4) .
N1 C1 1.345(5) .
N1 C5 1.349(4) .
N2 C7 1.348(4) .
N2 N3 1.350(4) .
N2 C6 1.463(4) .
N3 N4 1.298(4) .
N4 C8 1.373(4) .
N5 N6 1.339(4) .
N5 C10 1.367(4) .
N6 N7 1.307(4) .
N7 C11 1.383(4) .
N7 Cu1 1.998(3) 2_656
C1 C2 1.384(6) .
C2 C3 1.387(5) .
C3 C4 1.390(6) .
C4 C5 1.381(5) .
C5 C6 1.511(5) .
C7 C8 1.364(5) .
C8 C9 1.487(5) .
C10 C11 1.385(5) .
C10 C15 1.406(5) .
C11 C12 1.403(5) .
C12 C13 1.385(5) .
C13 C14 1.405(5) .
C14 C15 1.371(5) .
C1S O1S 1.420(4) .

loop_
_geom_hbond_atom_site_label_D
_geom_hbond_atom_site_label_H
_geom_hbond_atom_site_label_A
_geom_hbond_distance_DH
_geom_hbond_distance_HA
_geom_hbond_distance_DA
_geom_hbond_angle_DHA
_geom_hbond_site_symmetry_A
O1S H1S N4 0.84 2.12 2.915(4) 157.5 .
O1S H1S N6 0.84 2.63 3.066(4) 113.4 2_646
